data_1549989
loop_
_publ_author_name
'Marten, Jan'
'Seichter, Wilhelm'
'Weber, Edwin'

_publ_section_title
;
 3-[2-(3-Nitrophenyl)hydrazin-1-ylidene]pentane-2,4-dione
;
_journal_coeditor_code HB4256
_journal_issue 9
_journal_name_full IUCrData
_journal_page_first x181344
_journal_paper_doi 10.1107/S2414314618013445
_journal_volume 3
_journal_year 2018
_chemical_formula_iupac 'C11 H11 N3 O4'
_chemical_formula_moiety 'C11 H11 N3 O4'
_chemical_formula_sum 'C11 H11 N3 O4'
_chemical_formula_weight 249.23
_chemical_name_systematic
;
3-[2-(3-Nitrophenyl)hydrazin-1-ylidene]pentane-2,4-dione
;
_space_group_crystal_system triclinic
_space_group_IT_number 2
_space_group_name_Hall '-P 1'
_space_group_name_H-M_alt 'P -1'
_symmetry_space_group_name_Hall '-P 1'
_symmetry_space_group_name_H-M 'P -1'
_atom_sites_solution_hydrogens mixed
_audit_creation_method SHELXL-2014/7
_cell_angle_alpha 102.745(3)
_cell_angle_beta 101.100(3)
_cell_angle_gamma 101.520(3)
_cell_formula_units_Z 6
_cell_length_a 10.1251(5)
_cell_length_b 11.1335(6)
_cell_length_c 15.9006(8)
_cell_measurement_reflns_used 9958
_cell_measurement_temperature 93(2)
_cell_measurement_theta_max 38.79
_cell_measurement_theta_min 2.48
_cell_volume 1659.74(15)
_computing_cell_refinement
;
SAINT (Bruker, 2014)
;
_computing_data_collection
;
APEX2 (Bruker, 2014)
;
_computing_data_reduction
;
SAINT (Bruker, 2014)
;
_computing_molecular_graphics
;
ORTEP-3 for Windows (Farrugia, 2012)
;
_computing_publication_material
;
SHELXTL (Sheldrick, 2008)
;
_computing_structure_refinement
;
<i>SHELXL2014/7</i> (Sheldrick, 2015b)
;
_computing_structure_solution
;
SHELXT (Sheldrick, 2015a)
;
_diffrn_ambient_temperature 93(2)
_diffrn_measured_fraction_theta_full 0.999
_diffrn_measured_fraction_theta_max 0.997
_diffrn_measurement_device_type 'Bruker APEXII CCD area detector'
_diffrn_measurement_method '\f and \w scans'
_diffrn_radiation_type MoK\a
_diffrn_radiation_wavelength 0.71073
_diffrn_reflns_av_R_equivalents 0.0331
_diffrn_reflns_av_unetI/netI 0.0275
_diffrn_reflns_limit_h_max 13
_diffrn_reflns_limit_h_min -13
_diffrn_reflns_limit_k_max 15
_diffrn_reflns_limit_k_min -15
_diffrn_reflns_limit_l_max 21
_diffrn_reflns_limit_l_min -21
_diffrn_reflns_number 49810
_diffrn_reflns_theta_full 25.242
_diffrn_reflns_theta_max 29.099
_diffrn_reflns_theta_min 2.044
_exptl_absorpt_coefficient_mu 0.116
_exptl_absorpt_correction_type none
_exptl_crystal_colour yellow
_exptl_crystal_density_diffrn 1.496
_exptl_crystal_description irregular
_exptl_crystal_F_000 780
_exptl_crystal_size_max 0.28
_exptl_crystal_size_mid 0.20
_exptl_crystal_size_min 0.10
_refine_diff_density_max 0.441
_refine_diff_density_min -0.298
_refine_ls_extinction_method none
_refine_ls_goodness_of_fit_ref 1.003
_refine_ls_hydrogen_treatment mixed
_refine_ls_matrix_type full
_refine_ls_number_parameters 505
_refine_ls_number_reflns 8881
_refine_ls_number_restraints 3
_refine_ls_restrained_S_all 1.003
_refine_ls_R_factor_all 0.0633
_refine_ls_R_factor_gt 0.0408
_refine_ls_shift/su_max 0.001
_refine_ls_shift/su_mean 0.000
_refine_ls_structure_factor_coef Fsqd
_refine_ls_weighting_details 'w=1/[\s^2^(Fo^2^)+(0.0697P)^2^+0.3903P] where P=(Fo^2^+2Fc^2^)/3'
_refine_ls_weighting_scheme calc
_refine_ls_wR_factor_gt 0.1098
_refine_ls_wR_factor_ref 0.1265
_reflns_number_gt 6440
_reflns_number_total 8881
_reflns_threshold_expression 'I > 2\s(I)'
_cod_data_source_file hb4256sup1.cif
_cod_data_source_block I
_cod_database_code 1549989
_shelx_space_group_comment
;
The symmetry employed for this shelxl refinement is uniquely defined
by the following loop, which should always be used as a source of
symmetry information in preference to the above space-group names.
They are only intended as comments.
;
_shelx_estimated_absorpt_t_min 0.9676
_shelx_estimated_absorpt_t_max 0.9885

loop_
_space_group_symop_operation_xyz
'x, y, z'
'-x, -y, -z'

loop_
_atom_site_type_symbol
_atom_site_label
_atom_site_fract_x
_atom_site_fract_y
_atom_site_fract_z
_atom_site_U_iso_or_equiv
_atom_site_adp_type
_atom_site_calc_flag
_atom_site_occupancy
O O1 0.50272(9) 0.37266(8) 0.01900(6) 0.01728(18) Uani d 1
O O2 0.51679(11) 0.09300(8) 0.15551(6) 0.0236(2) Uani d 1
O O3 0.43473(10) 0.84492(9) 0.50143(6) 0.0226(2) Uani d 1
O O4 0.46928(9) 0.65656(9) 0.48900(6) 0.0202(2) Uani d 1
N N1 0.49937(10) 0.40849(9) 0.19988(6) 0.01255(19) Uani d 1
N N2 0.49547(10) 0.50955(9) 0.17125(6) 0.0129(2) Uani d 1
H H2 0.4964(19) 0.5041(16) 0.1147(7) 0.039(5) Uiso d 1
N N3 0.45970(10) 0.74844(10) 0.45984(7) 0.0151(2) Uani d 1
C C1 0.55504(17) 0.17248(13) 0.00493(9) 0.0269(3) Uani d 1
H H1A 0.4730 0.1000 -0.0146 0.040 Uiso calc 1
H H1B 0.6303 0.1525 0.0439 0.040 Uiso calc 1
H H1C 0.5853 0.1897 -0.0471 0.040 Uiso calc 1
C C2 0.51931(12) 0.28713(11) 0.05460(8) 0.0146(2) Uani d 1
C C3 0.50838(12) 0.30180(11) 0.14792(7) 0.0124(2) Uani d 1
C C4 0.51293(12) 0.19961(11) 0.19419(8) 0.0141(2) Uani d 1
C C5 0.51082(13) 0.23092(12) 0.29086(8) 0.0166(2) Uani d 1
H H5A 0.4200 0.2448 0.2966 0.025 Uiso calc 1
H H5B 0.5839 0.3083 0.3238 0.025 Uiso calc 1
H H5C 0.5272 0.1601 0.3152 0.025 Uiso calc 1
C C6 0.49515(11) 0.62290(11) 0.23101(7) 0.0118(2) Uani d 1
C C7 0.47929(11) 0.62682(11) 0.31640(8) 0.0126(2) Uani d 1
H H7 0.4698 0.5528 0.3375 0.015 Uiso calc 1
C C8 0.47793(12) 0.74318(11) 0.36949(7) 0.0128(2) Uani d 1
C C9 0.49204(12) 0.85409(11) 0.34252(8) 0.0146(2) Uani d 1
H H9 0.4903 0.9320 0.3810 0.017 Uiso calc 1
C C10 0.50894(12) 0.84719(11) 0.25684(8) 0.0155(2) Uani d 1
H H10 0.5189 0.9214 0.2360 0.019 Uiso calc 1
C C11 0.51135(12) 0.73260(11) 0.20173(8) 0.0149(2) Uani d 1
H H11 0.5241 0.7290 0.1437 0.018 Uiso calc 1
O O1A 0.16277(9) 0.55721(8) 0.38561(6) 0.01764(19) Uani d 1
O O2A 0.18248(10) 0.28004(8) 0.52201(6) 0.0236(2) Uani d 1
O O3A 0.18275(12) 1.04571(10) 0.88501(6) 0.0330(3) Uani d 1
O O4A 0.14636(10) 0.84097(9) 0.85760(6) 0.0255(2) Uani d 1
N N1A 0.16065(10) 0.59407(9) 0.56645(7) 0.0140(2) Uani d 1
N N2A 0.15028(11) 0.69368(9) 0.53691(7) 0.0141(2) Uani d 1
H H2A 0.1507(17) 0.6910(16) 0.4802(7) 0.034(5) Uiso d 1
N N3A 0.16103(11) 0.93940(11) 0.83415(7) 0.0200(2) Uani d 1
C C1A 0.22945(14) 0.36347(12) 0.37409(8) 0.0185(3) Uani d 1
H H1A1 0.1526 0.2868 0.3575 0.028 Uiso calc 1
H H1A2 0.3104 0.3507 0.4128 0.028 Uiso calc 1
H H1A3 0.2538 0.3802 0.3203 0.028 Uiso calc 1
C C2A 0.18617(12) 0.47422(11) 0.42247(8) 0.0144(2) Uani d 1
C C3A 0.17495(12) 0.48892(11) 0.51580(8) 0.0140(2) Uani d 1
C C4A 0.17907(12) 0.38607(11) 0.56176(8) 0.0157(2) Uani d 1
C C5A 0.17481(13) 0.41559(12) 0.65827(8) 0.0187(3) Uani d 1
H H5A1 0.0844 0.4311 0.6635 0.028 Uiso calc 1
H H5A2 0.2490 0.4915 0.6924 0.028 Uiso calc 1
H H5A3 0.1882 0.3433 0.6816 0.028 Uiso calc 1
C C6A 0.14666(12) 0.80636(11) 0.59629(8) 0.0135(2) Uani d 1
C C7A 0.15249(12) 0.81389(11) 0.68543(8) 0.0146(2) Uani d 1
H H7A 0.1560 0.7424 0.7084 0.018 Uiso calc 1
C C8A 0.15295(12) 0.93022(12) 0.73937(8) 0.0150(2) Uani d 1
C C9A 0.14790(12) 1.03754(12) 0.70965(8) 0.0170(2) Uani d 1
H H9A 0.1503 1.1161 0.7491 0.020 Uiso calc 1
C C10A 0.13916(13) 1.02583(12) 0.61947(8) 0.0175(2) Uani d 1
H H10A 0.1342 1.0971 0.5965 0.021 Uiso calc 1
C C11A 0.13772(12) 0.91090(12) 0.56317(8) 0.0161(2) Uani d 1
H H11A 0.1306 0.9035 0.5017 0.019 Uiso calc 1
O O1B 0.85907(9) 0.19177(8) 0.65642(6) 0.01866(19) Uani d 1
O O2B 0.85133(10) -0.09374(8) 0.78295(6) 0.0206(2) Uani d 1
O O3B 0.78511(11) 0.66059(9) 1.13961(6) 0.0259(2) Uani d 1
O O4B 0.80431(10) 0.46675(9) 1.12265(6) 0.0220(2) Uani d 1
N N1B 0.85135(10) 0.22594(9) 0.83719(7) 0.0140(2) Uani d 1
N N2B 0.85919(11) 0.33023(9) 0.81086(7) 0.0145(2) Uani d 1
H H2B 0.8644(18) 0.3274(16) 0.7549(7) 0.036(5) Uiso d 1
N N3B 0.80267(10) 0.56166(10) 1.09587(7) 0.0169(2) Uani d 1
C C1B 0.76785(13) -0.03138(11) 0.61996(8) 0.0179(2) Uani d 1
H H1B1 0.7221 -0.0223 0.5623 0.027 Uiso calc 1
H H1B2 0.6996 -0.0821 0.6428 0.027 Uiso calc 1
H H1B3 0.8423 -0.0741 0.6126 0.027 Uiso calc 1
C C2B 0.82836(12) 0.09774(11) 0.68436(8) 0.0142(2) Uani d 1
C C3B 0.84300(12) 0.11612(11) 0.78164(8) 0.0137(2) Uani d 1
C C4B 0.84416(12) 0.01022(11) 0.82453(8) 0.0150(2) Uani d 1
C C5B 0.83783(14) 0.03443(12) 0.92040(8) 0.0205(3) Uani d 1
H H5B1 0.8525 -0.0389 0.9420 0.031 Uiso calc 1
H H5B2 0.7464 0.0474 0.9254 0.031 Uiso calc 1
H H5B3 0.9105 0.1106 0.9561 0.031 Uiso calc 1
C C6B 0.85292(12) 0.44227(11) 0.86994(8) 0.0137(2) Uani d 1
C C7B 0.82885(12) 0.44323(11) 0.95337(8) 0.0140(2) Uani d 1
H H7B 0.8165 0.3682 0.9732 0.017 Uiso calc 1
C C8B 0.82363(12) 0.55825(11) 1.00622(8) 0.0142(2) Uani d 1
C C9B 0.83941(12) 0.66991(12) 0.98035(8) 0.0172(2) Uani d 1
H H9B 0.8334 0.7465 1.0183 0.021 Uiso calc 1
C C10B 0.86433(13) 0.66630(12) 0.89682(8) 0.0185(2) Uani d 1
H H10B 0.8760 0.7415 0.8771 0.022 Uiso calc 1
C C11B 0.87222(12) 0.55351(11) 0.84220(8) 0.0164(2) Uani d 1
H H11B 0.8908 0.5520 0.7857 0.020 Uiso calc 1

loop_
_atom_site_aniso_label
_atom_site_aniso_U_11
_atom_site_aniso_U_22
_atom_site_aniso_U_33
_atom_site_aniso_U_12
_atom_site_aniso_U_13
_atom_site_aniso_U_23
O1 0.0288(5) 0.0129(4) 0.0130(4) 0.0094(4) 0.0057(3) 0.0050(3)
O2 0.0433(6) 0.0108(4) 0.0197(5) 0.0105(4) 0.0104(4) 0.0045(4)
O3 0.0317(5) 0.0184(5) 0.0173(4) 0.0075(4) 0.0106(4) -0.0012(4)
O4 0.0275(5) 0.0209(5) 0.0151(4) 0.0076(4) 0.0063(4) 0.0084(4)
N1 0.0153(4) 0.0093(5) 0.0139(5) 0.0043(4) 0.0036(4) 0.0039(4)
N2 0.0203(5) 0.0089(5) 0.0111(5) 0.0057(4) 0.0051(4) 0.0029(4)
N3 0.0167(5) 0.0152(5) 0.0118(5) 0.0025(4) 0.0036(4) 0.0017(4)
C1 0.0519(9) 0.0226(7) 0.0144(6) 0.0233(7) 0.0110(6) 0.0066(5)
C2 0.0192(5) 0.0114(6) 0.0121(5) 0.0048(4) 0.0022(4) 0.0017(4)
C3 0.0168(5) 0.0096(5) 0.0110(5) 0.0044(4) 0.0029(4) 0.0024(4)
C4 0.0158(5) 0.0121(6) 0.0150(5) 0.0038(4) 0.0039(4) 0.0045(4)
C5 0.0242(6) 0.0134(6) 0.0151(5) 0.0066(5) 0.0070(5) 0.0060(5)
C6 0.0139(5) 0.0100(5) 0.0115(5) 0.0050(4) 0.0032(4) 0.0014(4)
C7 0.0155(5) 0.0100(5) 0.0134(5) 0.0041(4) 0.0043(4) 0.0041(4)
C8 0.0146(5) 0.0134(6) 0.0102(5) 0.0043(4) 0.0033(4) 0.0021(4)
C9 0.0165(5) 0.0109(6) 0.0155(5) 0.0050(4) 0.0042(4) 0.0005(4)
C10 0.0211(6) 0.0104(6) 0.0177(6) 0.0063(5) 0.0063(5) 0.0064(5)
C11 0.0201(6) 0.0139(6) 0.0131(5) 0.0068(5) 0.0052(4) 0.0054(5)
O1A 0.0258(5) 0.0146(4) 0.0151(4) 0.0090(4) 0.0052(3) 0.0055(3)
O2A 0.0384(5) 0.0135(5) 0.0212(5) 0.0094(4) 0.0083(4) 0.0057(4)
O3A 0.0567(7) 0.0226(5) 0.0168(5) 0.0114(5) 0.0098(5) -0.0025(4)
O4A 0.0373(6) 0.0265(5) 0.0191(5) 0.0129(4) 0.0111(4) 0.0112(4)
N1A 0.0154(5) 0.0103(5) 0.0165(5) 0.0029(4) 0.0036(4) 0.0042(4)
N2A 0.0209(5) 0.0100(5) 0.0125(5) 0.0054(4) 0.0057(4) 0.0027(4)
N3A 0.0256(6) 0.0206(6) 0.0151(5) 0.0086(4) 0.0059(4) 0.0038(4)
C1A 0.0274(6) 0.0150(6) 0.0162(6) 0.0103(5) 0.0075(5) 0.0038(5)
C2A 0.0157(5) 0.0121(6) 0.0143(5) 0.0030(4) 0.0024(4) 0.0030(4)
C3A 0.0156(5) 0.0110(6) 0.0153(5) 0.0031(4) 0.0031(4) 0.0038(4)
C4A 0.0162(5) 0.0138(6) 0.0167(6) 0.0035(4) 0.0028(4) 0.0049(5)
C5A 0.0238(6) 0.0186(6) 0.0156(6) 0.0062(5) 0.0050(5) 0.0078(5)
C6A 0.0153(5) 0.0107(6) 0.0139(5) 0.0034(4) 0.0047(4) 0.0008(4)
C7A 0.0172(5) 0.0136(6) 0.0152(5) 0.0055(4) 0.0051(4) 0.0060(5)
C8A 0.0163(5) 0.0171(6) 0.0127(5) 0.0054(5) 0.0055(4) 0.0033(5)
C9A 0.0187(6) 0.0138(6) 0.0180(6) 0.0050(5) 0.0056(5) 0.0013(5)
C10A 0.0216(6) 0.0129(6) 0.0207(6) 0.0063(5) 0.0066(5) 0.0070(5)
C11A 0.0207(6) 0.0156(6) 0.0139(5) 0.0060(5) 0.0057(4) 0.0051(5)
O1B 0.0287(5) 0.0128(4) 0.0163(4) 0.0058(4) 0.0083(4) 0.0049(3)
O2B 0.0322(5) 0.0133(4) 0.0183(4) 0.0105(4) 0.0074(4) 0.0031(4)
O3B 0.0384(6) 0.0204(5) 0.0207(5) 0.0114(4) 0.0138(4) 0.0000(4)
O4B 0.0302(5) 0.0202(5) 0.0191(4) 0.0082(4) 0.0088(4) 0.0081(4)
N1B 0.0164(5) 0.0105(5) 0.0159(5) 0.0053(4) 0.0035(4) 0.0038(4)
N2B 0.0219(5) 0.0103(5) 0.0121(5) 0.0057(4) 0.0054(4) 0.0020(4)
N3B 0.0178(5) 0.0163(5) 0.0154(5) 0.0043(4) 0.0047(4) 0.0013(4)
C1B 0.0236(6) 0.0139(6) 0.0148(6) 0.0022(5) 0.0063(5) 0.0025(5)
C2B 0.0161(5) 0.0126(6) 0.0154(5) 0.0057(4) 0.0055(4) 0.0033(5)
C3B 0.0164(5) 0.0111(6) 0.0146(5) 0.0054(4) 0.0043(4) 0.0031(4)
C4B 0.0159(5) 0.0131(6) 0.0165(6) 0.0048(4) 0.0040(4) 0.0043(5)
C5B 0.0326(7) 0.0166(6) 0.0154(6) 0.0090(5) 0.0082(5) 0.0063(5)
C6B 0.0148(5) 0.0109(6) 0.0143(5) 0.0044(4) 0.0026(4) 0.0012(4)
C7B 0.0158(5) 0.0113(6) 0.0152(5) 0.0043(4) 0.0034(4) 0.0038(5)
C8B 0.0146(5) 0.0151(6) 0.0128(5) 0.0040(4) 0.0039(4) 0.0028(4)
C9B 0.0199(6) 0.0112(6) 0.0188(6) 0.0049(5) 0.0052(5) -0.0005(5)
C10B 0.0242(6) 0.0121(6) 0.0209(6) 0.0052(5) 0.0072(5) 0.0057(5)
C11B 0.0208(6) 0.0146(6) 0.0147(5) 0.0056(5) 0.0050(5) 0.0045(5)

loop_
_atom_type_symbol
_atom_type_description
_atom_type_scat_dispersion_real
_atom_type_scat_dispersion_imag
_atom_type_scat_source
C C 0.0033 0.0016 'International Tables Vol C Tables 4.2.6.8 and 6.1.1.4'
H H 0.0000 0.0000 'International Tables Vol C Tables 4.2.6.8 and 6.1.1.4'
N N 0.0061 0.0033 'International Tables Vol C Tables 4.2.6.8 and 6.1.1.4'
O O 0.0106 0.0060 'International Tables Vol C Tables 4.2.6.8 and 6.1.1.4'

loop_
_geom_angle_atom_site_label_1
_geom_angle_atom_site_label_2
_geom_angle_atom_site_label_3
_geom_angle
N2 N1 C3 121.67(10)
N1 N2 C6 119.22(9)
N1 N2 H2 118.1(11)
C6 N2 H2 122.6(11)
O4 N3 O3 123.81(10)
O4 N3 C8 118.34(9)
O3 N3 C8 117.84(10)
C2 C1 H1A 109.5
C2 C1 H1B 109.5
H1A C1 H1B 109.5
C2 C1 H1C 109.5
H1A C1 H1C 109.5
H1B C1 H1C 109.5
O1 C2 C3 119.25(10)
O1 C2 C1 119.96(11)
C3 C2 C1 120.74(10)
N1 C3 C2 123.61(10)
N1 C3 C4 112.75(10)
C2 C3 C4 123.59(10)
O2 C4 C3 121.77(11)
O2 C4 C5 120.44(11)
C3 C4 C5 117.78(10)
C4 C5 H5A 109.5
C4 C5 H5B 109.5
H5A C5 H5B 109.5
C4 C5 H5C 109.5
H5A C5 H5C 109.5
H5B C5 H5C 109.5
C7 C6 C11 120.66(10)
C7 C6 N2 121.85(10)
C11 C6 N2 117.49(10)
C8 C7 C6 117.19(11)
C8 C7 H7 121.4
C6 C7 H7 121.4
C9 C8 C7 123.93(11)
C9 C8 N3 118.30(10)
C7 C8 N3 117.77(10)
C8 C9 C10 117.47(10)
C8 C9 H9 121.3
C10 C9 H9 121.3
C11 C10 C9 120.38(11)
C11 C10 H10 119.8
C9 C10 H10 119.8
C10 C11 C6 120.37(11)
C10 C11 H11 119.8
C6 C11 H11 119.8
N2A N1A C3A 122.15(10)
N1A N2A C6A 119.27(10)
N1A N2A H2A 120.0(11)
C6A N2A H2A 120.6(11)
O4A N3A O3A 123.94(11)
O4A N3A C8A 118.19(10)
O3A N3A C8A 117.87(11)
C2A C1A H1A1 109.5
C2A C1A H1A2 109.5
H1A1 C1A H1A2 109.5
C2A C1A H1A3 109.5
H1A1 C1A H1A3 109.5
H1A2 C1A H1A3 109.5
O1A C2A C3A 118.99(10)
O1A C2A C1A 119.89(10)
C3A C2A C1A 121.09(10)
N1A C3A C2A 123.52(11)
N1A C3A C4A 113.14(10)
C2A C3A C4A 123.34(10)
O2A C4A C3A 121.08(11)
O2A C4A C5A 120.79(11)
C3A C4A C5A 118.11(10)
C4A C5A H5A1 109.5
C4A C5A H5A2 109.5
H5A1 C5A H5A2 109.5
C4A C5A H5A3 109.5
H5A1 C5A H5A3 109.5
H5A2 C5A H5A3 109.5
C7A C6A C11A 120.79(11)
C7A C6A N2A 121.34(10)
C11A C6A N2A 117.87(10)
C8A C7A C6A 117.09(11)
C8A C7A H7A 121.5
C6A C7A H7A 121.5
C9A C8A C7A 123.98(11)
C9A C8A N3A 118.61(10)
C7A C8A N3A 117.40(11)
C8A C9A C10A 117.38(11)
C8A C9A H9A 121.3
C10A C9A H9A 121.3
C11A C10A C9A 120.42(11)
C11A C10A H10A 119.8
C9A C10A H10A 119.8
C10A C11A C6A 120.29(11)
C10A C11A H11A 119.9
C6A C11A H11A 119.9
N2B N1B C3B 121.30(10)
N1B N2B C6B 119.20(10)
N1B N2B H2B 119.1(11)
C6B N2B H2B 121.6(11)
O4B N3B O3B 123.88(11)
O4B N3B C8B 118.42(10)
O3B N3B C8B 117.70(10)
C2B C1B H1B1 109.5
C2B C1B H1B2 109.5
H1B1 C1B H1B2 109.5
C2B C1B H1B3 109.5
H1B1 C1B H1B3 109.5
H1B2 C1B H1B3 109.5
O1B C2B C3B 118.94(10)
O1B C2B C1B 119.82(11)
C3B C2B C1B 121.11(10)
N1B C3B C4B 113.72(10)
N1B C3B C2B 123.48(10)
C4B C3B C2B 122.76(10)
O2B C4B C3B 120.68(11)
O2B C4B C5B 120.87(11)
C3B C4B C5B 118.45(10)
C4B C5B H5B1 109.5
C4B C5B H5B2 109.5
H5B1 C5B H5B2 109.5
C4B C5B H5B3 109.5
H5B1 C5B H5B3 109.5
H5B2 C5B H5B3 109.5
C7B C6B C11B 120.72(11)
C7B C6B N2B 121.67(11)
C11B C6B N2B 117.61(10)
C8B C7B C6B 117.14(11)
C8B C7B H7B 121.4
C6B C7B H7B 121.4
C9B C8B C7B 123.82(11)
C9B C8B N3B 118.40(10)
C7B C8B N3B 117.77(10)
C8B C9B C10B 117.76(11)
C8B C9B H9B 121.1
C10B C9B H9B 121.1
C11B C10B C9B 120.33(12)
C11B C10B H10B 119.8
C9B C10B H10B 119.8
C10B C11B C6B 120.20(11)
C10B C11B H11B 119.9
C6B C11B H11B 119.9

loop_
_geom_bond_atom_site_label_1
_geom_bond_atom_site_label_2
_geom_bond_distance
O1 C2 1.2331(14)
O2 C4 1.2224(14)
O3 N3 1.2307(13)
O4 N3 1.2258(13)
N1 N2 1.3082(13)
N1 C3 1.3194(14)
N2 C6 1.4033(14)
N2 H2 0.890(9)
N3 C8 1.4733(14)
C1 C2 1.4945(16)
C1 H1A 0.9800
C1 H1B 0.9800
C1 H1C 0.9800
C2 C3 1.4848(15)
C3 C4 1.4882(16)
C4 C5 1.5047(16)
C5 H5A 0.9800
C5 H5B 0.9800
C5 H5C 0.9800
C6 C7 1.3899(15)
C6 C11 1.3913(16)
C7 C8 1.3857(16)
C7 H7 0.9500
C8 C9 1.3841(16)
C9 C10 1.3929(16)
C9 H9 0.9500
C10 C11 1.3869(16)
C10 H10 0.9500
C11 H11 0.9500
O1A C2A 1.2355(14)
O2A C4A 1.2205(15)
O3A N3A 1.2281(14)
O4A N3A 1.2242(14)
N1A N2A 1.3109(14)
N1A C3A 1.3179(15)
N2A C6A 1.4056(14)
N2A H2A 0.897(9)
N3A C8A 1.4730(15)
C1A C2A 1.4937(16)
C1A H1A1 0.9800
C1A H1A2 0.9800
C1A H1A3 0.9800
C2A C3A 1.4855(16)
C3A C4A 1.4912(16)
C4A C5A 1.5078(16)
C5A H5A1 0.9800
C5A H5A2 0.9800
C5A H5A3 0.9800
C6A C7A 1.3904(16)
C6A C11A 1.3907(16)
C7A C8A 1.3853(16)
C7A H7A 0.9500
C8A C9A 1.3848(17)
C9A C10A 1.3947(17)
C9A H9A 0.9500
C10A C11A 1.3860(17)
C10A H10A 0.9500
C11A H11A 0.9500
O1B C2B 1.2323(14)
O2B C4B 1.2234(14)
O3B N3B 1.2314(13)
O4B N3B 1.2251(13)
N1B N2B 1.3116(14)
N1B C3B 1.3174(15)
N2B C6B 1.4071(15)
N2B H2B 0.896(9)
N3B C8B 1.4746(15)
C1B C2B 1.4992(16)
C1B H1B1 0.9800
C1B H1B2 0.9800
C1B H1B3 0.9800
C2B C3B 1.4887(16)
C3B C4B 1.4875(16)
C4B C5B 1.5044(16)
C5B H5B1 0.9800
C5B H5B2 0.9800
C5B H5B3 0.9800
C6B C7B 1.3924(16)
C6B C11B 1.3943(16)
C7B C8B 1.3850(16)
C7B H7B 0.9500
C8B C9B 1.3827(17)
C9B C10B 1.3924(17)
C9B H9B 0.9500
C10B C11B 1.3867(17)
C10B H10B 0.9500
C11B H11B 0.9500

loop_
_geom_hbond_atom_site_label_D
_geom_hbond_atom_site_label_H
_geom_hbond_atom_site_label_A
_geom_hbond_site_symmetry_A
_geom_hbond_distance_DH
_geom_hbond_distance_HA
_geom_hbond_distance_DA
_geom_hbond_angle_DHA
C11B H11B O1A 2_666 0.95 2.63 3.4824(15) 150
C9B H9B O3A 2_677 0.95 2.53 3.4837(16) 178
N2B H2B O1B . 0.896(9) 1.904(14) 2.5952(13) 132.5(14)
C11A H11A O1B 2_666 0.95 2.53 3.4347(15) 158
C9A H9A O3B 2_677 0.95 2.59 3.5227(15) 168
C5A H5A2 N1 2_666 0.98 2.65 3.5230(16) 149
C5A H5A1 O1A 2_566 0.98 2.51 3.4424(15) 158
C1A H1A2 O4 2_666 0.98 2.49 3.4674(16) 173
N2A H2A O1A . 0.897(9) 1.910(14) 2.5873(13) 130.8(14)
C11 H11 O1 2_665 0.95 2.52 3.4114(14) 156
C9 H9 O3 2_676 0.95 2.63 3.5450(15) 163
C5 H5B N1A 2_666 0.98 2.69 3.5445(16) 146
C1 H1B O4A 2_666 0.98 2.47 3.4237(18) 165
N2 H2 O1 . 0.890(9) 1.885(14) 2.5834(12) 134.0(15)

loop_
_geom_torsion_atom_site_label_1
_geom_torsion_atom_site_label_2
_geom_torsion_atom_site_label_3
_geom_torsion_atom_site_label_4
_geom_torsion
C3 N1 N2 C6 -175.82(10)
N2 N1 C3 C2 1.98(17)
N2 N1 C3 C4 179.36(10)
O1 C2 C3 N1 -9.03(18)
C1 C2 C3 N1 168.77(12)
O1 C2 C3 C4 173.88(11)
C1 C2 C3 C4 -8.32(18)
N1 C3 C4 O2 177.63(11)
C2 C3 C4 O2 -5.00(18)
N1 C3 C4 C5 -1.62(15)
C2 C3 C4 C5 175.76(10)
N1 N2 C6 C7 -9.15(16)
N1 N2 C6 C11 170.88(10)
C11 C6 C7 C8 1.12(17)
N2 C6 C7 C8 -178.86(10)
C6 C7 C8 C9 -0.34(17)
C6 C7 C8 N3 179.37(10)
O4 N3 C8 C9 -168.61(10)
O3 N3 C8 C9 11.87(15)
O4 N3 C8 C7 11.66(15)
O3 N3 C8 C7 -167.86(10)
C7 C8 C9 C10 -0.19(17)
N3 C8 C9 C10 -179.90(10)
C8 C9 C10 C11 -0.04(17)
C9 C10 C11 C6 0.82(18)
C7 C6 C11 C10 -1.38(17)
N2 C6 C11 C10 178.60(10)
C3A N1A N2A C6A -174.84(10)
N2A N1A C3A C2A 2.44(17)
N2A N1A C3A C4A -177.70(10)
O1A C2A C3A N1A -9.99(18)
C1A C2A C3A N1A 168.04(11)
O1A C2A C3A C4A 170.15(11)
C1A C2A C3A C4A -11.81(17)
N1A C3A C4A O2A 175.02(11)
C2A C3A C4A O2A -5.11(18)
N1A C3A C4A C5A -3.29(15)
C2A C3A C4A C5A 176.58(11)
N1A N2A C6A C7A -0.64(16)
N1A N2A C6A C11A 179.05(10)
C11A C6A C7A C8A -1.77(17)
N2A C6A C7A C8A 177.91(10)
C6A C7A C8A C9A 0.05(18)
C6A C7A C8A N3A -179.19(10)
O4A N3A C8A C9A 170.20(11)
O3A N3A C8A C9A -10.12(17)
O4A N3A C8A C7A -10.52(16)
O3A N3A C8A C7A 169.16(11)
C7A C8A C9A C10A 1.27(18)
N3A C8A C9A C10A -179.50(11)
C8A C9A C10A C11A -0.89(18)
C9A C10A C11A C6A -0.77(18)
C7A C6A C11A C10A 2.16(18)
N2A C6A C11A C10A -177.53(11)
C3B N1B N2B C6B 173.25(10)
N2B N1B C3B C4B 176.26(10)
N2B N1B C3B C2B -5.93(17)
O1B C2B C3B N1B 18.51(17)
C1B C2B C3B N1B -157.16(11)
O1B C2B C3B C4B -163.87(11)
C1B C2B C3B C4B 20.45(16)
N1B C3B C4B O2B -172.49(11)
C2B C3B C4B O2B 9.68(17)
N1B C3B C4B C5B 6.87(15)
C2B C3B C4B C5B -170.96(11)
N1B N2B C6B C7B -4.58(17)
N1B N2B C6B C11B 175.21(10)
C11B C6B C7B C8B 0.68(17)
N2B C6B C7B C8B -179.55(10)
C6B C7B C8B C9B 0.68(18)
C6B C7B C8B N3B -178.10(10)
O4B N3B C8B C9B -171.93(11)
O3B N3B C8B C9B 7.75(16)
O4B N3B C8B C7B 6.92(16)
O3B N3B C8B C7B -173.40(11)
C7B C8B C9B C10B -1.14(18)
N3B C8B C9B C10B 177.64(11)
C8B C9B C10B C11B 0.23(18)
C9B C10B C11B C6B 1.08(19)
C7B C6B C11B C10B -1.55(18)
N2B C6B C11B C10B 178.67(11)

_cod_database_fobs_code 1549989
